data_1570293
loop_
_publ_author_name
'Kalita, Kalyan Jyoti'
'Mondal, Saikat'
'Reddy, C. Malla'
'Vijayaraghavan, Ratheesh K.'

_publ_section_title
;
 Thermally activated delayed fluorescence in a mechanically soft
 charge-transfer complex: role of the locally excited state.
;
_journal_issue 47
_journal_name_full 'Chemical science'
_journal_page_first 13870
_journal_page_last 13878
_journal_paper_doi 10.1039/d3sc03267a
_journal_volume 14
_journal_year 2023
_chemical_formula_moiety 'C14 H13 N, C12 H4 N4'
_chemical_formula_sum 'C26 H17 N5'
_chemical_formula_weight 399.45
_space_group_crystal_system triclinic
_space_group_IT_number 2
_space_group_name_Hall '-P 1'
_space_group_name_H-M_alt 'P -1'
_atom_sites_solution_hydrogens geom
_atom_sites_solution_primary dual
_audit_creation_date 2023-04-11
_audit_creation_method
;
Olex2 1.3
(compiled 2020.11.12 svn.r5f609507 for OlexSys, GUI svn.r6408)
;
_audit_update_record
;
2023-05-04 deposited with the CCDC.	2023-11-06 downloaded from the CCDC.
;
_cell_angle_alpha 95.636(3)
_cell_angle_beta 94.087(2)
_cell_angle_gamma 94.166(3)
_cell_formula_units_Z 2
_cell_length_a 6.6187(2)
_cell_length_b 9.1334(3)
_cell_length_c 16.8821(5)
_cell_measurement_reflns_used 6815
_cell_measurement_temperature 100.00(10)
_cell_measurement_theta_max 67.9270
_cell_measurement_theta_min 2.6300
_cell_volume 1009.76(5)
_computing_cell_refinement 'CrysAlisPro 1.171.40.53 (Rigaku OD, 2019)'
_computing_data_collection 'CrysAlisPro 1.171.40.53 (Rigaku OD, 2019)'
_computing_data_reduction 'CrysAlisPro 1.171.40.53 (Rigaku OD, 2019)'
_computing_molecular_graphics 'Olex2 1.3 (Dolomanov et al., 2009)'
_computing_publication_material 'Olex2 1.3 (Dolomanov et al., 2009)'
_computing_structure_refinement 'SHELXL 2018/3 (Sheldrick, 2015)'
_computing_structure_solution 'SHELXT 2014/4 (Sheldrick, 2014)'
_diffrn_ambient_environment N~2~
_diffrn_ambient_temperature 100.00(10)
_diffrn_detector 'CCD plate'
_diffrn_detector_area_resol_mean 10.0000
_diffrn_detector_type HyPix3000
_diffrn_measured_fraction_theta_full 0.998
_diffrn_measured_fraction_theta_max 0.988
_diffrn_measurement_details
;
List of Runs (angles in degrees, time in seconds):

  # Type    Start    End  Width  t~exp~   \w     \q     \k     \f   Frames
#--------------------------------------------------------------------------
  1  \w    -76.00  24.00   0.50    0.40    --  -40.33  99.00  64.00  200
  2  \w     -2.00  76.00   0.50    0.40    --   40.33 -99.00 -41.00  156
  3  \w    -81.00  -9.00   0.50    2.10    --  -82.50  99.00  64.00  144
  4  \w   -156.00 -85.00   0.50    2.10    --  -82.50 -99.00 -41.00  142
  5  \w    107.00 170.00   0.50    2.10    --   96.67  99.00  64.00  126
  6  \w     24.00 106.00   0.50    2.10    --   96.67 -99.00 -41.00  164
  7  \w   -107.00 -21.00   0.50    0.40    --  -40.33 -50.00-180.00  172
  8  \w    -43.00  26.00   0.50    0.40    --  -40.33  38.00  30.00  138
  9  \w    -56.00  26.00   0.50    0.40    --  -40.33  50.00-180.00  164
 10  \w    -43.00  26.00   0.50    0.40    --  -40.33  38.00-180.00  138
 11  \w    -24.00  35.00   0.50    0.40    --  -40.33  12.00 -60.00  118
 12  \w    -24.00  35.00   0.50    0.40    --  -40.33  12.00 120.00  118
 13  \w    -24.00  35.00   0.50    0.40    --  -40.33  12.00 -30.00  118
 14  \w     41.00  99.00   0.50    0.40    --   40.33-138.00 -90.00  116
 15  \w    -30.00  31.00   0.50    0.40    --   40.33 -25.00 -30.00  122
 16  \w    -26.00  43.00   0.50    0.40    --   40.33 -38.00-150.00  138
 17  \w   -156.00 -58.00   0.50    2.10    --  -82.50 -17.00  60.00  196
 18  \w    -47.00 -15.00   0.50    2.10    --  -82.50  42.00  90.00   64
 19  \w   -151.00 -55.00   0.50    2.10    --  -82.50 -77.00   0.00  192
 20  \w   -149.00 -78.00   0.50    2.10    --  -82.50-117.00  60.00  142
 21  \w    -68.00 -14.00   0.50    2.10    --  -82.50  59.00 -30.00  108
 22  \w     29.00  83.00   0.50    2.10    --   96.67 -68.00-120.00  108
 23  \w     70.00 165.00   0.50    2.10    --   96.67  77.00 120.00  190
 24  \w     70.00 165.00   0.50    2.10    --   96.67  77.00 150.00  190
 25  \w     75.00 164.00   0.50    2.10    --   96.67  59.00  60.00  178
 26  \w     28.00 105.00   0.50    2.10    --   96.67 -77.00-180.00  154
 27  \w    105.00 170.00   0.50    2.10    --   96.67  96.00 -60.00  130
 28  \w    105.00 170.00   0.50    2.10    --   96.67  96.00  90.00  130
 29  \w     30.00  57.00   0.50    2.10    --   96.67 -50.00-180.00   54
 30  \w     30.00 109.00   0.50    2.10    --   96.67-117.00 -90.00  158
 31  \w     22.00 106.00   0.50    2.10    --   96.67 -96.00 150.00  168
 32  \w     99.00 164.00   0.50    2.10    --   96.67 117.00 -30.00  130
 33  \w     29.00  83.00   0.50    2.10    --   96.67 -68.00 -60.00  108
 34  \w     30.00  57.00   0.50    2.10    --   96.67 -50.00-120.00   54
 35  \w     22.00 106.00   0.50    2.10    --   96.67 -96.00-120.00  168
 36  \w     44.00 127.00   0.50    2.10    --   96.67-145.00-120.00  166
 37  \w     29.00  83.00   0.50    2.10    --   96.67 -68.00 -30.00  108
 38  \w     28.00 105.00   0.50    2.10    --   96.67 -77.00  60.00  154
 39  \w     73.00 165.00   0.50    2.10    --   96.67  68.00  30.00  184
 40  \w     71.00 170.00   0.50    2.10    --   96.67  17.00  30.00  198
 41  \w     83.00 164.00   0.50    2.10    --   96.67  33.00-150.00  162
 42  \w     30.00 109.00   0.50    2.10    --   96.67-117.00 120.00  158
 43  \w     29.00  83.00   0.50    2.10    --   96.67 -68.00   0.00  108
 44  \w     99.00 164.00   0.50    2.10    --   96.67 117.00-120.00  130
 45  \w   -106.00 -25.00   0.50    0.40    --  -40.33 -38.00  30.00  162
 46  \w   -108.00 -17.00   0.50    0.40    --  -40.33 -64.00   0.00  182
 47  \w   -109.00 -13.00   0.50    0.40    --  -40.33 -77.00 120.00  192
 48  \w   -109.00 -13.00   0.50    0.40    --  -40.33 -77.00 -90.00  192
 49  \w   -109.00 -13.00   0.50    0.40    --  -40.33 -77.00 -30.00  192
 50  \w     14.00 109.00   0.50    0.40    --   40.33  77.00-180.00  190
 51  \w     14.00 109.00   0.50    0.40    --   40.33  77.00-120.00  190
 52  \w     14.00 109.00   0.50    0.40    --   40.33  77.00 120.00  190
 53  \w     21.00 107.00   0.50    0.40    --   40.33  50.00 -30.00  172
;
_diffrn_measurement_device 'four-circle diffractometer'
_diffrn_measurement_device_type 'XtaLAB Synergy, Dualflex, HyPix3000'
_diffrn_measurement_method '\w scans'
_diffrn_orient_matrix_type 'CrysAlisPro convention (1999,Acta A55,543-557)'
_diffrn_orient_matrix_UB_11 0.0452865000
_diffrn_orient_matrix_UB_12 -0.0566602000
_diffrn_orient_matrix_UB_13 -0.0853898000
_diffrn_orient_matrix_UB_21 0.0554667000
_diffrn_orient_matrix_UB_22 0.1597185000
_diffrn_orient_matrix_UB_23 -0.0175595000
_diffrn_orient_matrix_UB_31 0.2228888000
_diffrn_orient_matrix_UB_32 -0.0139053000
_diffrn_orient_matrix_UB_33 0.0293507000
_diffrn_radiation_monochromator mirror
_diffrn_radiation_probe x-ray
_diffrn_radiation_type 'Cu K\a'
_diffrn_radiation_wavelength 1.54184
_diffrn_reflns_av_R_equivalents 0.0731
_diffrn_reflns_av_unetI/netI 0.0499
_diffrn_reflns_Laue_measured_fraction_full 0.998
_diffrn_reflns_Laue_measured_fraction_max 0.988
_diffrn_reflns_limit_h_max 7
_diffrn_reflns_limit_h_min -7
_diffrn_reflns_limit_k_max 10
_diffrn_reflns_limit_k_min -10
_diffrn_reflns_limit_l_max 20
_diffrn_reflns_limit_l_min -20
_diffrn_reflns_number 14382
_diffrn_reflns_point_group_measured_fraction_full 0.998
_diffrn_reflns_point_group_measured_fraction_max 0.988
_diffrn_reflns_theta_full 67.684
_diffrn_reflns_theta_max 68.548
_diffrn_reflns_theta_min 2.638
_diffrn_source 'micro-focus sealed X-ray tube'
_diffrn_source_type 'PhotonJet (Cu) X-ray Source'
_exptl_absorpt_coefficient_mu 0.636
_exptl_absorpt_correction_T_max 1.00000
_exptl_absorpt_correction_T_min 0.45470
_exptl_absorpt_correction_type multi-scan
_exptl_absorpt_process_details
;
CrysAlisPro 1.171.40.53 (Rigaku Oxford Diffraction, 2019)
Empirical absorption correction using spherical harmonics,
 implemented in SCALE3 ABSPACK scaling algorithm.
;
_exptl_crystal_colour 'clear dark black'
_exptl_crystal_colour_lustre clear
_exptl_crystal_colour_modifier dark
_exptl_crystal_colour_primary black
_exptl_crystal_density_diffrn 1.314
_exptl_crystal_description needle
_exptl_crystal_F_000 416
_exptl_crystal_size_max 0.8
_exptl_crystal_size_mid 0.12
_exptl_crystal_size_min 0.1
_refine_diff_density_max 0.911
_refine_diff_density_min -0.418
_refine_diff_density_rms 0.173
_refine_ls_extinction_method none
_refine_ls_goodness_of_fit_ref 1.051
_refine_ls_hydrogen_treatment constr
_refine_ls_matrix_type full
_refine_ls_number_parameters 281
_refine_ls_number_reflns 3652
_refine_ls_number_restraints 0
_refine_ls_restrained_S_all 1.051
_refine_ls_R_factor_all 0.0853
_refine_ls_R_factor_gt 0.0786
_refine_ls_shift/su_max 0.001
_refine_ls_shift/su_mean 0.000
_refine_ls_structure_factor_coef Fsqd
_refine_ls_weighting_details 'w=1/[\s^2^(Fo^2^)+(0.1754P)^2^] where P=(Fo^2^+2Fc^2^)/3'
_refine_ls_weighting_scheme calc
_refine_ls_wR_factor_gt 0.2065
_refine_ls_wR_factor_ref 0.2183
_reflns_Friedel_coverage 0.000
_reflns_number_gt 3098
_reflns_number_total 3652
_reflns_threshold_expression 'I > 2\s(I)'
_cod_data_source_file d3sc03267a4.cif
_cod_data_source_block kjk_czc2_tcnq_1
_cod_depositor_comments 'Adding full bibliography for 1570291--1570296.cif.'
_cod_database_code 1570293
_shelx_shelxl_version_number 2018/3
_chemical_oxdiff_formula 'C H N'
_chemical_oxdiff_usercomment '100 K'
_shelx_space_group_comment
;
The symmetry employed for this shelxl refinement is uniquely defined
by the following loop, which should always be used as a source of
symmetry information in preference to the above space-group names.
They are only intended as comments.
;
_shelx_estimated_absorpt_t_max 0.939
_shelx_estimated_absorpt_t_min 0.630
_reflns_odcompleteness_completeness 99.97
_reflns_odcompleteness_iscentric 1
_reflns_odcompleteness_theta 66.97
_olex2_refinement_description
;
1. Fixed Uiso
 At 1.2 times of:
  All C(H) groups, All C(H,H) groups
 At 1.5 times of:
  All C(H,H,H) groups
2.a Secondary CH2 refined with riding coordinates:
 C00U(H00A,H00B)
2.b Aromatic/amide H refined with riding coordinates:
 C00B(H00F), C00D(H00G), C00H(H00H), C00K(H00K), C00L(H00L), C00N(H00N),
 C00O(H00O), C00P(H00P), C00Q(H00Q), C00R(H00R), C00S(H00S), C00T(H00T)
2.c Idealised Me refined as rotating group:
 C00V(H00C,H00D,H00E)
;
_olex2_submission_special_instructions 'No special instructions were received'
_oxdiff_exptl_absorpt_empirical_details
;
Empirical correction (ABSPACK) includes:
- Absorption correction using spherical harmonics
- Frame scaling
;
_oxdiff_exptl_absorpt_empirical_full_max 1.715
_oxdiff_exptl_absorpt_empirical_full_min 0.416

loop_
_space_group_symop_operation_xyz
'x, y, z'
'-x, -y, -z'

loop_
_atom_site_label
_atom_site_type_symbol
_atom_site_fract_x
_atom_site_fract_y
_atom_site_fract_z
_atom_site_U_iso_or_equiv
_atom_site_adp_type
_atom_site_occupancy
_atom_site_site_symmetry_order
_atom_site_calc_flag
_atom_site_refinement_flags_posn
_atom_site_refinement_flags_adp
_atom_site_refinement_flags_occupancy
_atom_site_disorder_assembly
_atom_site_disorder_group
N001 N 0.8921(2) 0.32857(18) 0.79721(9) 0.0267(4) Uani 1 1 d . . . . .
N002 N 0.4632(2) 0.9714(2) 0.81332(10) 0.0342(4) Uani 1 1 d . . . . .
N003 N 0.3273(2) 0.26223(19) 0.45117(10) 0.0338(4) Uani 1 1 d . . . . .
N004 N 0.4605(3) 0.6660(2) 0.99208(10) 0.0349(5) Uani 1 1 d . . . . .
N005 N 0.3085(3) -0.04821(19) 0.62859(10) 0.0343(4) Uani 1 1 d . . . . .
C006 C 0.9177(3) 0.5414(2) 0.73654(11) 0.0260(4) Uani 1 1 d . . . . .
C007 C 0.9143(3) 0.4801(2) 0.81054(11) 0.0271(5) Uani 1 1 d . . . . .
C008 C 0.3822(3) 0.3420(2) 0.66019(11) 0.0259(5) Uani 1 1 d . . . . .
C009 C 0.8779(3) 0.2888(2) 0.71536(11) 0.0280(5) Uani 1 1 d . . . . .
C00A C 0.4283(3) 0.5819(2) 0.78221(11) 0.0256(5) Uani 1 1 d . . . . .
C00B C 0.4191(3) 0.4306(2) 0.80152(11) 0.0263(5) Uani 1 1 d . . . . .
H00F H 0.428771 0.411391 0.855887 0.032 Uiso 1 1 calc R U . . .
C00C C 0.3540(3) 0.2254(2) 0.60129(11) 0.0271(5) Uani 1 1 d . . . . .
C00D C 0.4187(3) 0.6072(2) 0.69852(11) 0.0258(4) Uani 1 1 d . . . . .
H00G H 0.427423 0.705304 0.684179 0.031 Uiso 1 1 calc R U . . .
C00E C 0.3401(3) 0.2479(2) 0.51812(11) 0.0273(5) Uani 1 1 d . . . . .
C00F C 0.4459(3) 0.6983(2) 0.84137(11) 0.0261(4) Uani 1 1 d . . . . .
C00G C 0.4558(3) 0.8492(2) 0.82451(11) 0.0274(5) Uani 1 1 d . . . . .
C00H C 0.3976(3) 0.4929(2) 0.64106(11) 0.0255(4) Uani 1 1 d . . . . .
H00H H 0.392662 0.511888 0.586665 0.031 Uiso 1 1 calc R U . . .
C00I C 0.3302(3) 0.0740(2) 0.61797(11) 0.0278(5) Uani 1 1 d . . . . .
C00J C 0.8939(3) 0.4179(2) 0.67557(12) 0.0271(5) Uani 1 1 d . . . . .
C00K C 0.9379(3) 0.6938(2) 0.73464(12) 0.0289(5) Uani 1 1 d . . . . .
H00K H 0.939959 0.735341 0.685240 0.035 Uiso 1 1 calc R U . . .
C00L C 0.9314(3) 0.5708(2) 0.88281(12) 0.0317(5) Uani 1 1 d . . . . .
H00L H 0.929633 0.530274 0.932504 0.038 Uiso 1 1 calc R U . . .
C00M C 0.4540(3) 0.6777(2) 0.92489(11) 0.0279(5) Uani 1 1 d . . . . .
C00N C 0.8806(3) 0.4069(2) 0.59199(11) 0.0282(5) Uani 1 1 d . . . . .
H00N H 0.890615 0.493048 0.564744 0.034 Uiso 1 1 calc R U . . .
C00O C 0.3972(3) 0.3169(2) 0.74370(11) 0.0262(4) Uani 1 1 d . . . . .
H00O H 0.391367 0.218635 0.757892 0.031 Uiso 1 1 calc R U . . .
C00P C 0.9551(3) 0.7837(2) 0.80625(12) 0.0312(5) Uani 1 1 d . . . . .
H00P H 0.969679 0.887897 0.806067 0.037 Uiso 1 1 calc R U . . .
C00Q C 0.8528(3) 0.2686(2) 0.54998(12) 0.0318(5) Uani 1 1 d . . . . .
H00Q H 0.843957 0.259295 0.493274 0.038 Uiso 1 1 calc R U . . .
C00R C 0.9510(3) 0.7217(2) 0.87912(12) 0.0323(5) Uani 1 1 d . . . . .
H00R H 0.962022 0.785577 0.927430 0.039 Uiso 1 1 calc R U . . .
C00S C 0.8375(3) 0.1412(2) 0.59042(13) 0.0336(5) Uani 1 1 d . . . . .
H00S H 0.817688 0.047142 0.560263 0.040 Uiso 1 1 calc R U . . .
C00T C 0.8505(3) 0.1491(2) 0.67289(12) 0.0316(5) Uani 1 1 d . . . . .
H00T H 0.841034 0.062357 0.699653 0.038 Uiso 1 1 calc R U . . .
C00U C 0.8676(3) 0.2278(2) 0.85806(11) 0.0311(5) Uani 1 1 d . . . . .
H00A H 0.785128 0.137565 0.833993 0.037 Uiso 1 1 calc R U . . .
H00B H 0.791807 0.274971 0.900817 0.037 Uiso 1 1 calc R U . . .
C00V C 1.0674(3) 0.1842(2) 0.89492(12) 0.0334(5) Uani 1 1 d . . . . .
H00C H 1.147137 0.142647 0.852674 0.050 Uiso 1 1 calc R U . . .
H00D H 1.040361 0.110256 0.931965 0.050 Uiso 1 1 calc R U . . .
H00E H 1.143857 0.271450 0.923933 0.050 Uiso 1 1 calc R U . . .

loop_
_atom_site_aniso_label
_atom_site_aniso_U_11
_atom_site_aniso_U_22
_atom_site_aniso_U_33
_atom_site_aniso_U_23
_atom_site_aniso_U_13
_atom_site_aniso_U_12
N001 0.0212(8) 0.0321(9) 0.0276(8) 0.0057(7) 0.0044(6) 0.0006(6)
N002 0.0303(9) 0.0349(10) 0.0374(10) 0.0050(8) 0.0034(7) 0.0003(7)
N003 0.0330(9) 0.0390(10) 0.0295(9) 0.0047(7) 0.0045(7) 0.0005(7)
N004 0.0340(9) 0.0423(11) 0.0289(9) 0.0039(7) 0.0052(7) 0.0039(7)
N005 0.0373(9) 0.0326(10) 0.0332(9) 0.0046(7) 0.0026(7) 0.0019(7)
C006 0.0179(8) 0.0333(11) 0.0275(10) 0.0049(8) 0.0046(7) 0.0015(7)
C007 0.0153(8) 0.0378(11) 0.0284(10) 0.0045(8) 0.0035(6) 0.0013(7)
C008 0.0171(9) 0.0319(11) 0.0291(10) 0.0038(8) 0.0061(7) 0.0002(7)
C009 0.0184(9) 0.0358(11) 0.0305(10) 0.0051(8) 0.0049(7) 0.0018(7)
C00A 0.0165(8) 0.0328(11) 0.0280(10) 0.0050(8) 0.0053(7) 0.0005(7)
C00B 0.0217(9) 0.0328(11) 0.0253(10) 0.0066(8) 0.0043(7) 0.0005(7)
C00C 0.0205(9) 0.0341(11) 0.0276(10) 0.0055(8) 0.0051(7) 0.0019(7)
C00D 0.0186(9) 0.0306(10) 0.0293(10) 0.0062(8) 0.0048(7) 0.0006(7)
C00E 0.0239(9) 0.0280(10) 0.0298(11) 0.0016(8) 0.0049(7) 0.0006(7)
C00F 0.0191(9) 0.0316(11) 0.0276(10) 0.0032(8) 0.0048(7) 0.0001(7)
C00G 0.0203(9) 0.0335(12) 0.0283(9) 0.0017(8) 0.0038(7) 0.0014(7)
C00H 0.0182(9) 0.0343(11) 0.0250(9) 0.0067(8) 0.0047(7) 0.0017(7)
C00I 0.0254(9) 0.0320(12) 0.0258(9) 0.0007(8) 0.0039(7) 0.0034(7)
C00J 0.0183(9) 0.0333(11) 0.0303(10) 0.0037(8) 0.0052(7) 0.0019(7)
C00K 0.0207(9) 0.0364(11) 0.0307(10) 0.0067(8) 0.0026(7) 0.0034(7)
C00L 0.0222(9) 0.0461(13) 0.0276(10) 0.0047(8) 0.0044(7) 0.0041(8)
C00M 0.0229(9) 0.0306(10) 0.0300(11) 0.0010(8) 0.0048(7) 0.0009(7)
C00N 0.0196(9) 0.0359(11) 0.0299(10) 0.0056(8) 0.0045(7) 0.0025(7)
C00O 0.0212(9) 0.0286(10) 0.0301(10) 0.0074(8) 0.0058(7) 0.0010(7)
C00P 0.0237(9) 0.0319(11) 0.0373(11) 0.0003(8) 0.0029(8) 0.0013(7)
C00Q 0.0233(9) 0.0414(12) 0.0302(10) -0.0003(9) 0.0043(7) 0.0024(8)
C00R 0.0233(9) 0.0419(12) 0.0304(10) -0.0034(8) 0.0023(7) 0.0026(8)
C00S 0.0242(10) 0.0357(12) 0.0393(12) -0.0050(9) 0.0044(8) 0.0010(8)
C00T 0.0228(9) 0.0329(11) 0.0392(11) 0.0049(9) 0.0049(8) -0.0001(7)
C00U 0.0264(10) 0.0375(11) 0.0311(10) 0.0099(8) 0.0084(7) 0.0000(8)
C00V 0.0311(10) 0.0398(12) 0.0303(10) 0.0094(9) 0.0035(8) 0.0014(8)

loop_
_atom_type_symbol
_atom_type_description
_atom_type_scat_dispersion_real
_atom_type_scat_dispersion_imag
_atom_type_scat_source
C C 0.0181 0.0091 'International Tables Vol C Tables 4.2.6.8 and 6.1.1.4'
H H 0.0000 0.0000 'International Tables Vol C Tables 4.2.6.8 and 6.1.1.4'
N N 0.0311 0.0180 'International Tables Vol C Tables 4.2.6.8 and 6.1.1.4'

loop_
_geom_angle_atom_site_label_1
_geom_angle_atom_site_label_2
_geom_angle_atom_site_label_3
_geom_angle
_geom_angle_site_symmetry_1
_geom_angle_site_symmetry_3
_geom_angle_publ_flag
C007 N001 C009 108.36(16) . . ?
C007 N001 C00U 125.69(16) . . ?
C009 N001 C00U 125.69(17) . . ?
C007 C006 C00J 106.02(17) . . ?
C00K C006 C007 120.37(18) . . ?
C00K C006 C00J 133.60(17) . . ?
N001 C007 C006 109.72(17) . . ?
N001 C007 C00L 129.30(19) . . ?
C00L C007 C006 121.0(2) . . ?
C00C C008 C00H 121.40(17) . . ?
C00C C008 C00O 120.78(18) . . ?
C00H C008 C00O 117.82(17) . . ?
N001 C009 C00J 109.14(17) . . ?
N001 C009 C00T 129.66(19) . . ?
C00T C009 C00J 121.20(18) . . ?
C00B C00A C00D 117.92(17) . . ?
C00F C00A C00B 121.09(17) . . ?
C00F C00A C00D 120.99(18) . . ?
C00A C00B H00F 119.5 . . ?
C00O C00B C00A 121.10(17) . . ?
C00O C00B H00F 119.5 . . ?
C008 C00C C00E 121.66(18) . . ?
C008 C00C C00I 123.02(17) . . ?
C00E C00C C00I 115.29(16) . . ?
C00A C00D H00G 119.7 . . ?
C00H C00D C00A 120.62(18) . . ?
C00H C00D H00G 119.7 . . ?
N003 C00E C00C 178.3(2) . . ?
C00A C00F C00G 122.62(17) . . ?
C00A C00F C00M 122.65(17) . . ?
C00G C00F C00M 114.73(16) . . ?
N002 C00G C00F 178.0(2) . . ?
C008 C00H H00H 119.2 . . ?
C00D C00H C008 121.52(17) . . ?
C00D C00H H00H 119.2 . . ?
N005 C00I C00C 177.61(19) . . ?
C009 C00J C006 106.75(16) . . ?
C00N C00J C006 133.16(18) . . ?
C00N C00J C009 120.07(18) . . ?
C006 C00K H00K 120.7 . . ?
C00P C00K C006 118.67(18) . . ?
C00P C00K H00K 120.7 . . ?
C007 C00L H00L 121.3 . . ?
C00R C00L C007 117.41(19) . . ?
C00R C00L H00L 121.3 . . ?
N004 C00M C00F 177.9(2) . . ?
C00J C00N H00N 120.6 . . ?
C00Q C00N C00J 118.70(19) . . ?
C00Q C00N H00N 120.6 . . ?
C008 C00O H00O 119.5 . . ?
C00B C00O C008 120.98(18) . . ?
C00B C00O H00O 119.5 . . ?
C00K C00P H00P 119.8 . . ?
C00K C00P C00R 120.44(19) . . ?
C00R C00P H00P 119.8 . . ?
C00N C00Q H00Q 119.7 . . ?
C00N C00Q C00S 120.57(19) . . ?
C00S C00Q H00Q 119.7 . . ?
C00L C00R C00P 122.14(18) . . ?
C00L C00R H00R 118.9 . . ?
C00P C00R H00R 118.9 . . ?
C00Q C00S H00S 119.1 . . ?
C00T C00S C00Q 121.82(19) . . ?
C00T C00S H00S 119.1 . . ?
C009 C00T H00T 121.2 . . ?
C00S C00T C009 117.64(19) . . ?
C00S C00T H00T 121.2 . . ?
N001 C00U H00A 108.9 . . ?
N001 C00U H00B 108.9 . . ?
N001 C00U C00V 113.55(15) . . ?
H00A C00U H00B 107.7 . . ?
C00V C00U H00A 108.9 . . ?
C00V C00U H00B 108.9 . . ?
C00U C00V H00C 109.5 . . ?
C00U C00V H00D 109.5 . . ?
C00U C00V H00E 109.5 . . ?
H00C C00V H00D 109.5 . . ?
H00C C00V H00E 109.5 . . ?
H00D C00V H00E 109.5 . . ?

loop_
_geom_bond_atom_site_label_1
_geom_bond_atom_site_label_2
_geom_bond_distance
_geom_bond_site_symmetry_2
_geom_bond_publ_flag
N001 C007 1.376(3) . ?
N001 C009 1.389(2) . ?
N001 C00U 1.454(2) . ?
N002 C00G 1.148(3) . ?
N003 C00E 1.148(2) . ?
N004 C00M 1.148(2) . ?
N005 C00I 1.148(3) . ?
C006 C007 1.419(3) . ?
C006 C00J 1.442(3) . ?
C006 C00K 1.393(3) . ?
C007 C00L 1.398(3) . ?
C008 C00C 1.377(3) . ?
C008 C00H 1.444(3) . ?
C008 C00O 1.448(3) . ?
C009 C00J 1.414(3) . ?
C009 C00T 1.394(3) . ?
C00A C00B 1.448(3) . ?
C00A C00D 1.451(3) . ?
C00A C00F 1.377(3) . ?
C00B H00F 0.9500 . ?
C00B C00O 1.346(3) . ?
C00C C00E 1.436(2) . ?
C00C C00I 1.438(3) . ?
C00D H00G 0.9500 . ?
C00D C00H 1.346(3) . ?
C00F C00G 1.432(3) . ?
C00F C00M 1.438(2) . ?
C00H H00H 0.9500 . ?
C00J C00N 1.401(3) . ?
C00K H00K 0.9500 . ?
C00K C00P 1.386(3) . ?
C00L H00L 0.9500 . ?
C00L C00R 1.383(3) . ?
C00N H00N 0.9500 . ?
C00N C00Q 1.380(3) . ?
C00O H00O 0.9500 . ?
C00P H00P 0.9500 . ?
C00P C00R 1.405(3) . ?
C00Q H00Q 0.9500 . ?
C00Q C00S 1.407(3) . ?
C00R H00R 0.9500 . ?
C00S H00S 0.9500 . ?
C00S C00T 1.383(3) . ?
C00T H00T 0.9500 . ?
C00U H00A 0.9900 . ?
C00U H00B 0.9900 . ?
C00U C00V 1.518(3) . ?
C00V H00C 0.9800 . ?
C00V H00D 0.9800 . ?
C00V H00E 0.9800 . ?

loop_
_geom_torsion_atom_site_label_1
_geom_torsion_atom_site_label_2
_geom_torsion_atom_site_label_3
_geom_torsion_atom_site_label_4
_geom_torsion
_geom_torsion_site_symmetry_1
_geom_torsion_site_symmetry_2
_geom_torsion_site_symmetry_3
_geom_torsion_site_symmetry_4
_geom_torsion_publ_flag
N001 C007 C00L C00R -179.52(17) . . . . ?
N001 C009 C00J C006 -0.36(19) . . . . ?
N001 C009 C00J C00N -178.98(15) . . . . ?
N001 C009 C00T C00S 178.76(17) . . . . ?
C006 C007 C00L C00R 0.2(3) . . . . ?
C006 C00J C00N C00Q -178.48(18) . . . . ?
C006 C00K C00P C00R -0.3(3) . . . . ?
C007 N001 C009 C00J 0.74(19) . . . . ?
C007 N001 C009 C00T -178.71(18) . . . . ?
C007 N001 C00U C00V -88.6(2) . . . . ?
C007 C006 C00J C009 -0.14(19) . . . . ?
C007 C006 C00J C00N 178.22(18) . . . . ?
C007 C006 C00K C00P 0.2(3) . . . . ?
C007 C00L C00R C00P -0.4(3) . . . . ?
C009 N001 C007 C006 -0.84(19) . . . . ?
C009 N001 C007 C00L 178.90(18) . . . . ?
C009 N001 C00U C00V 97.8(2) . . . . ?
C009 C00J C00N C00Q -0.3(3) . . . . ?
C00A C00B C00O C008 0.1(3) . . . . ?
C00A C00D C00H C008 0.5(3) . . . . ?
C00B C00A C00D C00H 1.4(3) . . . . ?
C00B C00A C00F C00G 179.88(15) . . . . ?
C00B C00A C00F C00M -0.7(3) . . . . ?
C00C C008 C00H C00D 177.86(16) . . . . ?
C00C C008 C00O C00B -178.15(17) . . . . ?
C00D C00A C00B C00O -1.7(3) . . . . ?
C00D C00A C00F C00G 0.0(3) . . . . ?
C00D C00A C00F C00M 179.41(14) . . . . ?
C00F C00A C00B C00O 178.42(17) . . . . ?
C00F C00A C00D C00H -178.70(16) . . . . ?
C00H C008 C00C C00E 0.5(3) . . . . ?
C00H C008 C00C C00I -177.56(15) . . . . ?
C00H C008 C00O C00B 1.8(3) . . . . ?
C00J C006 C007 N001 0.60(19) . . . . ?
C00J C006 C007 C00L -179.16(16) . . . . ?
C00J C006 C00K C00P 178.92(18) . . . . ?
C00J C009 C00T C00S -0.6(3) . . . . ?
C00J C00N C00Q C00S 0.2(3) . . . . ?
C00K C006 C007 N001 179.67(15) . . . . ?
C00K C006 C007 C00L -0.1(3) . . . . ?
C00K C006 C00J C009 -179.03(19) . . . . ?
C00K C006 C00J C00N -0.7(4) . . . . ?
C00K C00P C00R C00L 0.4(3) . . . . ?
C00N C00Q C00S C00T -0.3(3) . . . . ?
C00O C008 C00C C00E -179.58(15) . . . . ?
C00O C008 C00C C00I 2.4(3) . . . . ?
C00O C008 C00H C00D -2.1(3) . . . . ?
C00Q C00S C00T C009 0.5(3) . . . . ?
C00T C009 C00J C006 179.14(16) . . . . ?
C00T C009 C00J C00N 0.5(3) . . . . ?
C00U N001 C007 C006 -175.30(15) . . . . ?
C00U N001 C007 C00L 4.4(3) . . . . ?
C00U N001 C009 C00J 175.20(15) . . . . ?
C00U N001 C009 C00T -4.2(3) . . . . ?
